data_7049053
loop_
_publ_author_name
'Espinal-Viguri, Maialen'
'Varela-Izquierdo, Victor'
'Miloserdov, Fedor M.'
'Riddlestone, Ian M.'
'Mahon, Mary F.'
'Whittlesey, Michael K.'

_publ_section_title
;
 Heterobimetallic ruthenium-zinc complexes with bulky N-heterocyclic
 carbenes: syntheses, structures and reactivity.
;
_journal_issue 13
_journal_name_full 'Dalton transactions (Cambridge, England : 2003)'
_journal_page_first 4176
_journal_page_last 4189
_journal_paper_doi 10.1039/c8dt05023f
_journal_volume 48
_journal_year 2019
_chemical_formula_moiety 'C35 H48 Cl N4 O5 Ru, C6 H6'
_chemical_formula_sum 'C41 H55 Cl N4 O5 Ru'
_chemical_formula_weight 820.41
_space_group_crystal_system monoclinic
_space_group_IT_number 15
_space_group_name_Hall '-C 2yc'
_space_group_name_H-M_alt 'C 1 2/c 1'
_symmetry_space_group_name_Hall '-C 2yc'
_symmetry_space_group_name_H-M 'C 1 2/c 1'
_atom_sites_solution_hydrogens geom
_atom_sites_solution_primary iterative
_audit_creation_date 2015-05-27
_audit_creation_method
;
Olex2 1.2
(compiled 2015.01.26 svn.r3150 for OlexSys, GUI svn.r4998)
;
_audit_update_record
;
2018-11-30 deposited with the CCDC.    2019-02-19 downloaded from the CCDC.
;
_cell_angle_alpha 90
_cell_angle_beta 93.810(5)
_cell_angle_gamma 90
_cell_formula_units_Z 4
_cell_length_a 22.2537(14)
_cell_length_b 13.5448(8)
_cell_length_c 12.4203(7)
_cell_measurement_reflns_used 15273
_cell_measurement_temperature 150.01(10)
_cell_measurement_theta_max 71.7370
_cell_measurement_theta_min 5.1390
_cell_volume 3735.5(4)
_computing_cell_refinement
;
CrysAlisPro, Agilent Technologies,
Version 1.171.37.33 (release 27-03-2014 CrysAlis171 .NET)
(compiled Mar 27 2014,17:12:48)
;
_computing_data_collection
;
CrysAlisPro, Agilent Technologies,
Version 1.171.37.33 (release 27-03-2014 CrysAlis171 .NET)
(compiled Mar 27 2014,17:12:48)
;
_computing_data_reduction
;
CrysAlisPro, Agilent Technologies,
Version 1.171.37.33 (release 27-03-2014 CrysAlis171 .NET)
(compiled Mar 27 2014,17:12:48)
;
_computing_molecular_graphics 'Olex2 (Dolomanov et al., 2009)'
_computing_publication_material 'Olex2 (Dolomanov et al., 2009)'
_computing_structure_refinement 'ShelXL (Sheldrick, 2008)'
_computing_structure_solution 'olex2.solve (Bourhis et al., 2015)'
_diffrn_ambient_environment N~2~
_diffrn_ambient_temperature 150.01(10)
_diffrn_detector 'CCD plate'
_diffrn_detector_area_resol_mean 8.1150
_diffrn_detector_type EosS2
_diffrn_measured_fraction_theta_full 0.994
_diffrn_measured_fraction_theta_max 0.981
_diffrn_measurement_device 'four-circle diffractometer'
_diffrn_measurement_device_type 'SuperNova, Dual, Cu at zero, EosS2'
_diffrn_measurement_method '\w scans'
_diffrn_radiation_monochromator mirror
_diffrn_radiation_probe x-ray
_diffrn_radiation_type CuK\a
_diffrn_radiation_wavelength 1.54184
_diffrn_reflns_av_R_equivalents 0.0935
_diffrn_reflns_av_unetI/netI 0.0511
_diffrn_reflns_Laue_measured_fraction_full 0.994
_diffrn_reflns_Laue_measured_fraction_max 0.981
_diffrn_reflns_limit_h_max 27
_diffrn_reflns_limit_h_min -26
_diffrn_reflns_limit_k_max 16
_diffrn_reflns_limit_k_min -16
_diffrn_reflns_limit_l_max 9
_diffrn_reflns_limit_l_min -15
_diffrn_reflns_number 16638
_diffrn_reflns_point_group_measured_fraction_full 0.994
_diffrn_reflns_point_group_measured_fraction_max 0.981
_diffrn_reflns_theta_full 67.684
_diffrn_reflns_theta_max 72.784
_diffrn_reflns_theta_min 5.140
_diffrn_source 'sealed X-ray tube'
_diffrn_source_type 'SuperNova (Cu) X-ray Source'
_exptl_absorpt_coefficient_mu 4.463
_exptl_absorpt_correction_T_max 1.00000
_exptl_absorpt_correction_T_min 0.85374
_exptl_absorpt_correction_type multi-scan
_exptl_absorpt_process_details
;
CrysAlisPro, Agilent Technologies,
Version 1.171.37.33 (release 27-03-2014 CrysAlis171 .NET)
(compiled Mar 27 2014,17:12:48)
Empirical absorption correction using spherical harmonics,
 implemented in SCALE3 ABSPACK scaling algorithm.
;
_exptl_crystal_colour yellow
_exptl_crystal_density_diffrn 1.459
_exptl_crystal_description tabloid
_exptl_crystal_F_000 1720
_exptl_crystal_size_max 0.324
_exptl_crystal_size_mid 0.214
_exptl_crystal_size_min 0.167
_refine_diff_density_max 0.678
_refine_diff_density_min -0.643
_refine_diff_density_rms 0.118
_refine_ls_extinction_method none
_refine_ls_goodness_of_fit_ref 1.074
_refine_ls_hydrogen_treatment constr
_refine_ls_matrix_type full
_refine_ls_number_parameters 249
_refine_ls_number_reflns 3649
_refine_ls_number_restraints 0
_refine_ls_restrained_S_all 1.074
_refine_ls_R_factor_all 0.0531
_refine_ls_R_factor_gt 0.0512
_refine_ls_shift/su_max 0.000
_refine_ls_shift/su_mean 0.000
_refine_ls_structure_factor_coef Fsqd
_refine_ls_weighting_details 'w=1/[\s^2^(Fo^2^)+(0.0310P)^2^+43.9980P] where P=(Fo^2^+2Fc^2^)/3'
_refine_ls_weighting_scheme calc
_refine_ls_wR_factor_gt 0.1314
_refine_ls_wR_factor_ref 0.1326
_reflns_Friedel_coverage 0.000
_reflns_number_gt 3481
_reflns_number_total 3649
_reflns_threshold_expression 'I > 2\s(I)'
_cod_data_source_file c8dt05023f2.cif
_cod_data_source_block s15mkw17a
_cod_depositor_comments 'Adding full bibliography for 7049052--7049061.cif.'
_cod_database_code 7049053
_shelx_space_group_comment
;
The symmetry employed for this shelxl refinement is uniquely defined
by the following loop, which should always be used as a source of
symmetry information in preference to the above space-group names.
They are only intended as comments.
;
_shelx_shelxl_version_number 2014/7

loop_
_space_group_symop_operation_xyz
'x, y, z'
'-x, y, -z+1/2'
'x+1/2, y+1/2, z'
'-x+1/2, y+1/2, -z+1/2'
'-x, -y, -z'
'x, -y, z-1/2'
'-x+1/2, -y+1/2, -z'
'x+1/2, -y+1/2, z-1/2'

loop_
_atom_site_label
_atom_site_type_symbol
_atom_site_fract_x
_atom_site_fract_y
_atom_site_fract_z
_atom_site_U_iso_or_equiv
_atom_site_adp_type
_atom_site_occupancy
_atom_site_site_symmetry_order
_atom_site_calc_flag
_atom_site_refinement_flags_posn
_atom_site_refinement_flags_adp
_atom_site_refinement_flags_occupancy
_atom_site_disorder_assembly
_atom_site_disorder_group
Ru1 Ru 0.5000 0.31006(3) 0.2500 0.01412(14) Uani 1 2 d S T P . .
O2 O 0.72662(16) 0.1916(3) 0.3900(3) 0.0419(10) Uani 1 1 d . . . . .
O3 O 0.73123(15) 0.4365(3) 0.3339(3) 0.0390(9) Uani 1 1 d . . . . .
N1 N 0.62915(16) 0.2376(3) 0.3412(3) 0.0216(8) Uani 1 1 d . . . . .
N2 N 0.63201(15) 0.3893(3) 0.3055(3) 0.0194(7) Uani 1 1 d . . . . .
C2 C 0.59233(18) 0.3121(3) 0.3049(3) 0.0169(8) Uani 1 1 d . . . . .
C3 C 0.68886(19) 0.2662(4) 0.3601(4) 0.0246(10) Uani 1 1 d . . . . .
C4 C 0.69071(19) 0.3618(4) 0.3377(4) 0.0243(9) Uani 1 1 d . . . . .
C5 C 0.6895(3) 0.1091(5) 0.4077(7) 0.057(2) Uani 1 1 d . . . . .
H5A H 0.6896 0.0956 0.4860 0.068 Uiso 1 1 calc R . . . .
H5B H 0.7057 0.0502 0.3723 0.068 Uiso 1 1 calc R . . . .
C6 C 0.6242(2) 0.1292(4) 0.3614(4) 0.0229(9) Uani 1 1 d . . . . .
C7 C 0.6090(3) 0.0735(4) 0.2577(4) 0.0429(15) Uani 1 1 d . . . . .
H7A H 0.6406 0.0858 0.2069 0.051 Uiso 1 1 calc R . . . .
H7B H 0.5703 0.0984 0.2240 0.051 Uiso 1 1 calc R . . . .
C8 C 0.6039(3) -0.0367(4) 0.2767(5) 0.0454(15) Uani 1 1 d . . . . .
H8A H 0.6442 -0.0636 0.2983 0.054 Uiso 1 1 calc R . . . .
H8B H 0.5893 -0.0692 0.2085 0.054 Uiso 1 1 calc R . . . .
C9 C 0.5607(3) -0.0607(4) 0.3644(5) 0.0395(13) Uani 1 1 d . . . . .
H9A H 0.5192 -0.0420 0.3391 0.047 Uiso 1 1 calc R . . . .
H9B H 0.5613 -0.1326 0.3788 0.047 Uiso 1 1 calc R . . . .
C10 C 0.5792(2) -0.0052(4) 0.4675(4) 0.0312(11) Uani 1 1 d . . . . .
H10A H 0.6196 -0.0277 0.4957 0.037 Uiso 1 1 calc R . . . .
H10B H 0.5503 -0.0195 0.5227 0.037 Uiso 1 1 calc R . . . .
C11 C 0.6939(2) 0.5251(4) 0.3267(4) 0.0317(11) Uani 1 1 d . . . . .
H11A H 0.7128 0.5762 0.2831 0.038 Uiso 1 1 calc R . . . .
H11B H 0.6890 0.5523 0.3996 0.038 Uiso 1 1 calc R . . . .
C12 C 0.63174(19) 0.4953(4) 0.2726(4) 0.0218(9) Uani 1 1 d . . . . .
C13 C 0.5819(2) 0.5532(3) 0.3202(4) 0.0242(9) Uani 1 1 d . . . . .
H13A H 0.5875 0.5517 0.3999 0.029 Uiso 1 1 calc R . . . .
H13B H 0.5426 0.5224 0.2988 0.029 Uiso 1 1 calc R . . . .
C14 C 0.5820(2) 0.6598(4) 0.2813(4) 0.0320(11) Uani 1 1 d . . . . .
H14A H 0.5479 0.6957 0.3108 0.038 Uiso 1 1 calc R . . . .
H14B H 0.6198 0.6923 0.3087 0.038 Uiso 1 1 calc R . . . .
C15 C 0.5764(3) 0.6655(4) 0.1587(4) 0.0360(12) Uani 1 1 d . . . . .
H15A H 0.5374 0.6369 0.1315 0.043 Uiso 1 1 calc R . . . .
H15B H 0.5772 0.7355 0.1359 0.043 Uiso 1 1 calc R . . . .
C16 C 0.6273(3) 0.6100(4) 0.1104(4) 0.0378(13) Uani 1 1 d . . . . .
H16A H 0.6660 0.6430 0.1314 0.045 Uiso 1 1 calc R . . . .
H16B H 0.6214 0.6114 0.0307 0.045 Uiso 1 1 calc R . . . .
C17 C 0.6297(2) 0.5027(4) 0.1495(4) 0.0320(11) Uani 1 1 d . . . . .
H17A H 0.5937 0.4671 0.1183 0.038 Uiso 1 1 calc R . . . .
H17B H 0.6658 0.4702 0.1232 0.038 Uiso 1 1 calc R . . . .
C21 C 0.5807(2) 0.1071(4) 0.4463(4) 0.0317(11) Uani 1 1 d . . . . .
H21A H 0.5400 0.1304 0.4216 0.038 Uiso 1 1 calc R . . . .
H21B H 0.5934 0.1422 0.5139 0.038 Uiso 1 1 calc R . . . .
Cl1 Cl 0.53141(15) 0.2980(3) 0.0714(4) 0.0373(10) Uani 0.5 1 d . . . A 1
O1 O 0.4591(6) 0.2848(15) 0.4708(10) 0.072(5) Uani 0.5 1 d . . . A 2
C1 C 0.4770(8) 0.2963(19) 0.3839(14) 0.052(6) Uani 0.5 1 d . . . A 2
C18 C 0.7058(2) 0.2604(4) 0.0729(4) 0.0292(10) Uani 1 1 d . . . . .
H18 H 0.6755 0.2683 0.1226 0.035 Uiso 1 1 calc R . . . .
C19 C 0.7638(2) 0.2930(4) 0.0992(4) 0.0342(11) Uani 1 1 d . . . . .
H19 H 0.7735 0.3220 0.1678 0.041 Uiso 1 1 calc R . . . .
C20 C 0.8078(2) 0.2836(4) 0.0262(4) 0.0321(11) Uani 1 1 d . . . . .
H20 H 0.8473 0.3074 0.0442 0.038 Uiso 1 1 calc R . . . .

loop_
_atom_site_aniso_label
_atom_site_aniso_U_11
_atom_site_aniso_U_22
_atom_site_aniso_U_33
_atom_site_aniso_U_23
_atom_site_aniso_U_13
_atom_site_aniso_U_12
Ru1 0.0112(2) 0.0168(2) 0.0142(2) 0.000 -0.00037(14) 0.000
O2 0.0211(17) 0.048(2) 0.055(2) -0.007(2) -0.0134(16) 0.0149(16)
O3 0.0143(15) 0.049(2) 0.053(2) -0.0080(19) -0.0036(15) -0.0083(15)
N1 0.0125(16) 0.035(2) 0.0167(17) -0.0004(15) 0.0004(13) 0.0047(15)
N2 0.0130(16) 0.029(2) 0.0168(16) -0.0002(15) 0.0009(13) -0.0027(14)
C2 0.0161(18) 0.022(2) 0.0127(17) 0.0019(16) 0.0013(14) -0.0028(16)
C3 0.0136(19) 0.030(2) 0.029(2) -0.0086(19) -0.0038(17) 0.0056(18)
C4 0.0155(19) 0.030(2) 0.027(2) -0.0071(19) -0.0018(17) -0.0030(18)
C5 0.026(3) 0.051(4) 0.092(5) 0.029(4) -0.009(3) 0.003(3)
C6 0.021(2) 0.026(2) 0.021(2) 0.0052(18) -0.0012(17) 0.0097(17)
C7 0.077(4) 0.031(3) 0.020(2) -0.004(2) -0.003(3) 0.015(3)
C8 0.078(4) 0.026(3) 0.030(3) -0.009(2) -0.014(3) 0.014(3)
C9 0.046(3) 0.025(3) 0.046(3) -0.001(2) -0.017(3) 0.007(2)
C10 0.032(2) 0.026(3) 0.036(3) 0.007(2) 0.006(2) 0.002(2)
C11 0.021(2) 0.032(3) 0.041(3) -0.005(2) -0.005(2) -0.007(2)
C12 0.015(2) 0.030(2) 0.020(2) 0.0008(18) 0.0002(16) -0.0062(17)
C13 0.026(2) 0.029(2) 0.018(2) -0.0013(18) 0.0011(17) -0.0008(19)
C14 0.038(3) 0.025(2) 0.033(3) -0.003(2) 0.001(2) -0.001(2)
C15 0.041(3) 0.030(3) 0.037(3) 0.013(2) -0.001(2) -0.005(2)
C16 0.043(3) 0.048(3) 0.024(2) 0.006(2) 0.007(2) -0.016(3)
C17 0.038(3) 0.040(3) 0.018(2) -0.001(2) 0.0067(19) -0.010(2)
C21 0.042(3) 0.023(2) 0.032(3) 0.002(2) 0.015(2) 0.005(2)
Cl1 0.0231(17) 0.071(2) 0.018(3) -0.012(2) 0.003(2) -0.0157(14)
O1 0.035(6) 0.159(15) 0.021(7) 0.009(8) 0.009(5) 0.022(7)
C1 0.019(7) 0.108(14) 0.027(11) -0.009(11) -0.011(7) 0.006(7)
C18 0.031(2) 0.028(2) 0.029(2) -0.005(2) 0.0069(19) -0.003(2)
C19 0.036(3) 0.039(3) 0.028(2) -0.005(2) 0.000(2) -0.011(2)
C20 0.022(2) 0.040(3) 0.034(3) 0.002(2) -0.0013(19) -0.004(2)

loop_
_atom_type_symbol
_atom_type_description
_atom_type_scat_dispersion_real
_atom_type_scat_dispersion_imag
_atom_type_scat_source
C C 0.0181 0.0091 'International Tables Vol C Tables 4.2.6.8 and 6.1.1.4'
H H 0.0000 0.0000 'International Tables Vol C Tables 4.2.6.8 and 6.1.1.4'
Cl Cl 0.3639 0.7018 'International Tables Vol C Tables 4.2.6.8 and 6.1.1.4'
N N 0.0311 0.0180 'International Tables Vol C Tables 4.2.6.8 and 6.1.1.4'
O O 0.0492 0.0322 'International Tables Vol C Tables 4.2.6.8 and 6.1.1.4'
Ru Ru 0.0552 3.2960 'International Tables Vol C Tables 4.2.6.8 and 6.1.1.4'

loop_
_geom_angle_atom_site_label_1
_geom_angle_atom_site_label_2
_geom_angle_atom_site_label_3
_geom_angle
_geom_angle_site_symmetry_1
_geom_angle_site_symmetry_3
C2 Ru1 C2 178.5(2) . 2_655
C2 Ru1 Cl1 87.85(13) 2_655 2_655
C2 Ru1 Cl1 87.85(13) . .
C2 Ru1 Cl1 92.25(13) . 2_655
C2 Ru1 Cl1 92.25(13) 2_655 .
Cl1 Ru1 Cl1 172.1(2) . 2_655
C1 Ru1 C2 91.9(6) . .
C1 Ru1 C2 91.9(6) 2_655 2_655
C1 Ru1 C2 88.3(6) 2_655 .
C1 Ru1 C2 88.3(6) . 2_655
C1 Ru1 C1 168.0(17) 2_655 .
C3 O2 C5 106.0(4) . .
C4 O3 C11 103.8(3) . .
C2 N1 C3 113.4(4) . .
C2 N1 C6 137.4(4) . .
C3 N1 C6 109.0(4) . .
C2 N2 C4 113.0(4) . .
C2 N2 C12 138.0(4) . .
C4 N2 C12 108.9(4) . .
N1 C2 Ru1 130.3(3) . .
N1 C2 N2 101.0(3) . .
N2 C2 Ru1 128.5(3) . .
O2 C3 N1 114.1(4) . .
C4 C3 O2 139.6(4) . .
C4 C3 N1 106.2(4) . .
O3 C4 N2 113.8(4) . .
C3 C4 O3 139.9(4) . .
C3 C4 N2 106.3(4) . .
O2 C5 H5A 109.6 . .
O2 C5 H5B 109.6 . .
O2 C5 C6 110.2(5) . .
H5A C5 H5B 108.1 . .
C6 C5 H5A 109.6 . .
C6 C5 H5B 109.6 . .
N1 C6 C5 99.0(4) . .
N1 C6 C7 111.2(4) . .
N1 C6 C21 111.8(4) . .
C7 C6 C5 112.3(5) . .
C21 C6 C5 109.6(4) . .
C21 C6 C7 112.2(5) . .
C6 C7 H7A 109.2 . .
C6 C7 H7B 109.2 . .
C6 C7 C8 111.9(4) . .
H7A C7 H7B 107.9 . .
C8 C7 H7A 109.2 . .
C8 C7 H7B 109.2 . .
C7 C8 H8A 109.2 . .
C7 C8 H8B 109.2 . .
C7 C8 C9 112.1(5) . .
H8A C8 H8B 107.9 . .
C9 C8 H8A 109.2 . .
C9 C8 H8B 109.2 . .
C8 C9 H9A 109.6 . .
C8 C9 H9B 109.6 . .
H9A C9 H9B 108.1 . .
C10 C9 C8 110.2(5) . .
C10 C9 H9A 109.6 . .
C10 C9 H9B 109.6 . .
C9 C10 H10A 109.5 . .
C9 C10 H10B 109.5 . .
C9 C10 C21 110.6(4) . .
H10A C10 H10B 108.1 . .
C21 C10 H10A 109.5 . .
C21 C10 H10B 109.5 . .
O3 C11 H11A 110.2 . .
O3 C11 H11B 110.2 . .
O3 C11 C12 107.5(4) . .
H11A C11 H11B 108.5 . .
C12 C11 H11A 110.2 . .
C12 C11 H11B 110.2 . .
N2 C12 C11 98.3(4) . .
N2 C12 C13 112.5(4) . .
N2 C12 C17 109.6(4) . .
C13 C12 C11 110.6(4) . .
C13 C12 C17 112.5(4) . .
C17 C12 C11 112.5(4) . .
C12 C13 H13A 109.5 . .
C12 C13 H13B 109.5 . .
C12 C13 C14 110.6(4) . .
H13A C13 H13B 108.1 . .
C14 C13 H13A 109.5 . .
C14 C13 H13B 109.5 . .
C13 C14 H14A 109.4 . .
C13 C14 H14B 109.4 . .
H14A C14 H14B 108.0 . .
C15 C14 C13 111.3(4) . .
C15 C14 H14A 109.4 . .
C15 C14 H14B 109.4 . .
C14 C15 H15A 109.4 . .
C14 C15 H15B 109.4 . .
H15A C15 H15B 108.0 . .
C16 C15 C14 111.0(4) . .
C16 C15 H15A 109.4 . .
C16 C15 H15B 109.4 . .
C15 C16 H16A 109.5 . .
C15 C16 H16B 109.5 . .
C15 C16 C17 110.9(4) . .
H16A C16 H16B 108.1 . .
C17 C16 H16A 109.5 . .
C17 C16 H16B 109.5 . .
C12 C17 C16 112.1(4) . .
C12 C17 H17A 109.2 . .
C12 C17 H17B 109.2 . .
C16 C17 H17A 109.2 . .
C16 C17 H17B 109.2 . .
H17A C17 H17B 107.9 . .
C6 C21 C10 109.7(4) . .
C6 C21 H21A 109.7 . .
C6 C21 H21B 109.7 . .
C10 C21 H21A 109.7 . .
C10 C21 H21B 109.7 . .
H21A C21 H21B 108.2 . .
O1 C1 Ru1 177(2) . .
C19 C18 H18 120.3 . .
C19 C18 C20 119.5(5) . 7_655
C20 C18 H18 120.3 7_655 .
C18 C19 H19 119.8 . .
C18 C19 C20 120.4(5) . .
C20 C19 H19 119.8 . .
C18 C20 C19 120.1(5) 7_655 .
C18 C20 H20 120.0 7_655 .
C19 C20 H20 120.0 . .

loop_
_geom_bond_atom_site_label_1
_geom_bond_atom_site_label_2
_geom_bond_distance
_geom_bond_site_symmetry_2
Ru1 C2 2.122(4) .
Ru1 C2 2.122(4) 2_655
Ru1 Cl1 2.375(4) 2_655
Ru1 Cl1 2.375(4) .
Ru1 C1 1.782(19) .
Ru1 C1 1.782(19) 2_655
O2 C3 1.350(6) .
O2 C5 1.414(8) .
O3 C4 1.359(6) .
O3 C11 1.460(6) .
N1 C2 1.358(6) .
N1 C3 1.389(6) .
N1 C6 1.494(6) .
N2 C2 1.368(5) .
N2 C4 1.391(6) .
N2 C12 1.493(6) .
C3 C4 1.325(7) .
C5 H5A 0.9900 .
C5 H5B 0.9900 .
C5 C6 1.552(7) .
C6 C7 1.512(7) .
C6 C21 1.508(6) .
C7 H7A 0.9900 .
C7 H7B 0.9900 .
C7 C8 1.516(8) .
C8 H8A 0.9900 .
C8 H8B 0.9900 .
C8 C9 1.534(9) .
C9 H9A 0.9900 .
C9 H9B 0.9900 .
C9 C10 1.519(8) .
C10 H10A 0.9900 .
C10 H10B 0.9900 .
C10 C21 1.544(7) .
C11 H11A 0.9900 .
C11 H11B 0.9900 .
C11 C12 1.550(6) .
C12 C13 1.510(6) .
C12 C17 1.530(6) .
C13 H13A 0.9900 .
C13 H13B 0.9900 .
C13 C14 1.522(7) .
C14 H14A 0.9900 .
C14 H14B 0.9900 .
C14 C15 1.522(7) .
C15 H15A 0.9900 .
C15 H15B 0.9900 .
C15 C16 1.515(8) .
C16 H16A 0.9900 .
C16 H16B 0.9900 .
C16 C17 1.533(8) .
C17 H17A 0.9900 .
C17 H17B 0.9900 .
C21 H21A 0.9900 .
C21 H21B 0.9900 .
O1 C1 1.186(18) .
C18 H18 0.9500 .
C18 C19 1.382(7) .
C18 C20 1.383(7) 7_655
C19 H19 0.9500 .
C19 C20 1.383(7) .
C20 C18 1.383(7) 7_655
C20 H20 0.9500 .

loop_
_geom_torsion_atom_site_label_1
_geom_torsion_atom_site_label_2
_geom_torsion_atom_site_label_3
_geom_torsion_atom_site_label_4
_geom_torsion
_geom_torsion_site_symmetry_1
_geom_torsion_site_symmetry_4
O2 C3 C4 O3 -1.0(12) . .
O2 C3 C4 N2 176.4(6) . .
O2 C5 C6 N1 -12.0(7) . .
O2 C5 C6 C7 105.5(6) . .
O2 C5 C6 C21 -129.1(6) . .
O3 C11 C12 N2 26.7(5) . .
O3 C11 C12 C13 144.6(4) . .
O3 C11 C12 C17 -88.6(5) . .
N1 C3 C4 O3 -177.5(6) . .
N1 C3 C4 N2 -0.1(5) . .
N1 C6 C7 C8 179.9(5) . .
N1 C6 C21 C10 -177.7(4) . .
N2 C12 C13 C14 -178.0(4) . .
N2 C12 C17 C16 178.2(4) . .
C2 N1 C3 O2 -176.3(4) . .
C2 N1 C3 C4 1.2(5) . .
C2 N1 C6 C5 -177.5(5) . .
C2 N1 C6 C7 64.2(7) . .
C2 N1 C6 C21 -62.1(7) . .
C2 N2 C4 O3 177.1(4) . .
C2 N2 C4 C3 -1.1(5) . .
C2 N2 C12 C11 169.1(5) . .
C2 N2 C12 C13 52.7(6) . .
C2 N2 C12 C17 -73.3(6) . .
C3 O2 C5 C6 13.0(7) . .
C3 N1 C2 Ru1 173.9(3) . .
C3 N1 C2 N2 -1.8(5) . .
C3 N1 C6 C5 6.8(5) . .
C3 N1 C6 C7 -111.5(5) . .
C3 N1 C6 C21 122.2(4) . .
C4 O3 C11 C12 -27.0(5) . .
C4 N2 C2 Ru1 -174.1(3) . .
C4 N2 C2 N1 1.7(5) . .
C4 N2 C12 C11 -17.1(4) . .
C4 N2 C12 C13 -133.6(4) . .
C4 N2 C12 C17 100.5(4) . .
C5 O2 C3 N1 -8.6(6) . .
C5 O2 C3 C4 175.1(7) . .
C5 C6 C7 C8 70.0(7) . .
C5 C6 C21 C10 -68.9(6) . .
C6 N1 C2 Ru1 -1.7(7) . .
C6 N1 C2 N2 -177.4(5) . .
C6 N1 C3 O2 0.6(5) . .
C6 N1 C3 C4 178.1(4) . .
C6 C7 C8 C9 52.4(7) . .
C7 C6 C21 C10 56.6(6) . .
C7 C8 C9 C10 -54.4(6) . .
C8 C9 C10 C21 57.3(6) . .
C9 C10 C21 C6 -58.6(6) . .
C11 O3 C4 N2 16.1(5) . .
C11 O3 C4 C3 -166.6(7) . .
C11 C12 C13 C14 73.2(5) . .
C11 C12 C17 C16 -73.5(6) . .
C12 N2 C2 Ru1 -0.4(7) . .
C12 N2 C2 N1 175.3(4) . .
C12 N2 C4 O3 1.6(5) . .
C12 N2 C4 C3 -176.6(4) . .
C12 C13 C14 C15 56.5(5) . .
C13 C12 C17 C16 52.3(6) . .
C13 C14 C15 C16 -58.2(6) . .
C14 C15 C16 C17 55.8(6) . .
C15 C16 C17 C12 -52.8(6) . .
C17 C12 C13 C14 -53.6(5) . .
C21 C6 C7 C8 -54.0(7) . .
C18 C19 C20 C18 -1.4(9) . 7_655
C20 C18 C19 C20 1.3(9) 7_655 .
